data_1100213
loop_
_publ_author_name
'Uhl, Werner'
'Cuypers, Lars'
'Harms, Klaus'
'Kaim, Wolfgang'
'Wanner, Matthias'
'Winter, Rainer'
'Koch, Rainer'
'Saak, Wolfgang'

_publ_section_title
;
 Ga~9~(CMe~3~)~9~, an Important New Building Block in the Structural
 Chemistry of the Alkylelement(I) Compounds EnRn (E=B-In)
;
_journal_coden_ASTM ZAACAB
_journal_issue 3
_journal_name_full
;
 Zeitschrift f\"ur Anorganische und Allgemeine Chemie
;
_journal_page_first 566
_journal_page_last 568
_journal_paper_doi 10.1002/1521-3773(20010202)40:3<566::aid-anie566>3.0.co;2-t
_journal_volume 40
_journal_year 2001
_chemical_formula_moiety 'C36 H81 Ga9,0.33(C7 H8)'
_chemical_formula_sum 'C38.31 H83.64 Ga9'
_chemical_name_systematic
;
nonakis(t-Butyl-gallium(i)) toluene solvate
;
_space_group_IT_number 58
_symmetry_cell_setting orthorhombic
_symmetry_Int_Tables_number 58
_symmetry_space_group_name_Hall '-P 2 2n'
_symmetry_space_group_name_H-M 'P n n m'
_cell_angle_alpha 90
_cell_angle_beta 90
_cell_angle_gamma 90
_cell_formula_units_Z 12
_cell_length_a 19.0073(5)
_cell_length_b 21.8155(4)
_cell_length_c 37.5145(7)
_cell_volume 15555.528
_diffrn_ambient_temperature 193
_exptl_crystal_colour black-green
_exptl_crystal_density_diffrn 1.498
_refine_ls_R_factor_gt 4.54
_refine_ls_wR_factor_gt 4.54
_cod_database_code 1100213

loop_
_symmetry_equiv_pos_site_id
_symmetry_equiv_pos_as_xyz
1 x,y,z
2 x,y,-z
3 1/2+x,1/2-y,1/2+z
4 1/2-x,1/2+y,1/2+z
5 -x,-y,-z
6 -x,-y,z
7 -1/2-x,-1/2+y,-1/2-z
8 -1/2+x,-1/2-y,-1/2-z

loop_
_atom_site_label
_atom_site_type_symbol
_atom_site_fract_x
_atom_site_fract_y
_atom_site_fract_z
Ga1 Ga 0.17991(3) 0.36268(3) 0.04007(2)
C1 C 0.1048(3) 0.3778(3) 0.07719(17)
C2 C 0.0330(3) 0.3764(5) 0.0584(3)
H1 H -0.00350 0.38460 0.07540
H2 H 0.02570 0.33680 0.04800
H3 H 0.03190 0.40710 0.04010
C3 C 0.1075(5) 0.3282(4) 0.1051(2)
H4 H 0.15270 0.32860 0.11650
H5 H 0.09990 0.28910 0.09410
H6 H 0.07150 0.33540 0.12260
C4 C 0.1138(5) 0.4395(4) 0.0952(2)
H7 H 0.07860 0.44430 0.11330
H8 H 0.10880 0.47150 0.07780
H9 H 0.15970 0.44180 0.10580
Ga2 Ga 0.31338(3) 0.39971(2) 0.04060(1)
C5 C 0.3635(3) 0.4505(2) 0.07784(15)
C6 C 0.3977(4) 0.5053(3) 0.0590(2)
H10 H 0.36220 0.52870 0.04690
H11 H 0.43160 0.49080 0.04200
H12 H 0.42080 0.53080 0.07620
C7 C 0.4213(4) 0.4134(3) 0.09592(18)
H13 H 0.44540 0.43870 0.11290
H14 H 0.45400 0.39910 0.07830
H15 H 0.40070 0.37890 0.10800
C8 C 0.3113(4) 0.4736(4) 0.10555(19)
H16 H 0.33500 0.50010 0.12210
H17 H 0.29150 0.43940 0.11820
H18 H 0.27440 0.49590 0.09390
Ga3 Ga 0.28453(3) 0.27978(2) 0.03881(1)
C9 C 0.3096(3) 0.2154(3) 0.07538(15)
C10 C 0.3439(4) 0.1609(3) 0.0566(2)
H19 H 0.38340 0.17480 0.04290
H20 H 0.31030 0.14180 0.04110
H21 H 0.35950 0.13170 0.07410
C11 C 0.3609(4) 0.2416(3) 0.10238(17)
H22 H 0.37510 0.20990 0.11860
H23 H 0.33860 0.27410 0.11540
H24 H 0.40150 0.25730 0.09020
C12 C 0.2432(4) 0.1941(3) 0.09474(18)
H25 H 0.25560 0.16460 0.11260
H26 H 0.21150 0.17570 0.07790
H27 H 0.22070 0.22860 0.10580
Ga4 Ga 0.22116(4) 0.45249(3) 0.00000
C13 C 0.1821(5) 0.5387(4) 0.00000
C14 C 0.1013(6) 0.5332(5) 0.00000
H28? H 0.08690 0.50520 -0.01830
H29? H 0.08090 0.57270 -0.00440
H30? H 0.08580 0.51830 0.02280
C15 C 0.2034(5) 0.5734(3) -0.0332(2)
H31 H 0.18100 0.61290 -0.03340
H32 H 0.18920 0.55080 -0.05390
H33 H 0.25360 0.57870 -0.03350
Ga5 Ga 0.38389(4) 0.32690(3) 0.00000
C16 C 0.4895(4) 0.3136(4) 0.00000
C17 C 0.5248(5) 0.3765(5) 0.00000
H34? H 0.51390 0.39750 -0.02180
H35? H 0.57490 0.37160 0.00200
H36? H 0.50790 0.40010 0.01980
C18 C 0.5131(4) 0.2788(4) 0.03297(19)
H37 H 0.56330 0.27430 0.03260
H38 H 0.49150 0.23900 0.03320
H39 H 0.49940 0.30110 0.05390
Ga6 Ga 0.17282(4) 0.26619(4) 0.00000
C19 C 0.1059(5) 0.1938(4) 0.00000
C20 C 0.1514(7) 0.1350(4) 0.00000
H40? H 0.16550 0.12560 -0.02400
H41? H 0.12450 0.10150 0.00950
H42? H 0.19240 0.14140 0.01450
C21 C 0.0612(5) 0.1933(4) 0.0333(3)
H43 H 0.03200 0.22930 0.03370
H44 H 0.09110 0.19300 0.05390
H45 H 0.03200 0.15740 0.03340
Ga7 Ga 0.16243(5) 0.35949(3) 0.35570(3)
C22 C 0.0846(6) 0.3911(3) 0.3872(3)
C23 C 0.0957(5) 0.4519(4) 0.3990(3)
H46 H 0.05550 0.46540 0.41240
H47 H 0.10220 0.47820 0.37870
H48 H 0.13680 0.45330 0.41380
C24 C 0.0532(6) 0.3460(5) 0.4076(3)
H49 H 0.08760 0.32790 0.42310
H50 H 0.03420 0.31500 0.39220
H51 H 0.01610 0.36360 0.42160
C25 C 0.0110(6) 0.4018(6) 0.3591(4)
H52 H -0.00730 0.36260 0.35210
H53 H 0.02510 0.42430 0.33830
H54 H -0.02460 0.42430 0.37160
Ga8 Ga 0.28290(4) 0.41021(3) 0.34221(2)
C26 C 0.3105(6) 0.4931(3) 0.3627(3)
C27 C 0.2900(6) 0.4997(4) 0.4013(3)
H55 H 0.30180 0.54010 0.40950
H56 H 0.31480 0.46980 0.41530
H57 H 0.24020 0.49330 0.40380
C28 C 0.3950(7) 0.4968(5) 0.3614(4)
H58 H 0.41070 0.49040 0.33730
H59 H 0.41460 0.46570 0.37650
H60 H 0.41010 0.53640 0.36940
C29 C 0.2756(12) 0.5409(4) 0.3415(3)
H61 H 0.22550 0.53650 0.34360
H62 H 0.28920 0.53680 0.31700
H63 H 0.28940 0.58050 0.35020
Ga9 Ga 0.27769(4) 0.30278(3) 0.37514(2)
C30 C 0.2919(7) 0.2863(4) 0.4270(2)
C31 C 0.2422(6) 0.2389(4) 0.4402(2)
H64 H 0.24720 0.20230 0.42620
H65 H 0.19490 0.25380 0.43830
H66 H 0.25250 0.22990 0.46470
C32? C 0.335(2) 0.3358(10) 0.4471(5)
H67? H 0.35060 0.31960 0.46950
H68? H 0.30590 0.37110 0.45120
H69? H 0.37500 0.34740 0.43310
C33? C 0.3748(11) 0.2415(13) 0.4299(6)
H70? H 0.41270 0.26480 0.41980
H71? H 0.36950 0.20380 0.41700
H72? H 0.38500 0.23270 0.45440
C34 C 0.2570(12) 0.3467(7) 0.4481(3)
H73 H 0.26850 0.34470 0.47290
H74 H 0.20680 0.34620 0.44530
H75 H 0.27560 0.38390 0.43810
C35 C 0.3530(14) 0.2819(11) 0.4366(5)
H76 H 0.35480 0.27880 0.46210
H77 H 0.37870 0.31750 0.42900
H78 H 0.37360 0.24590 0.42610
Ga10 Ga 0.17532(3) 0.25524(3) 0.32436(2)
C36 C 0.0962(3) 0.1935(3) 0.33066(19)
C37 C 0.0992(4) 0.1697(4) 0.3690(2)
H79 H 0.06200 0.14060 0.37270
H80 H 0.09380 0.20330 0.38530
H81 H 0.14380 0.15010 0.37310
C38 C 0.0254(4) 0.2244(3) 0.3245(2)
H82 H 0.02100 0.23540 0.29990
H83 H 0.02230 0.26060 0.33900
H84 H -0.01180 0.19660 0.33090
C39 C 0.1049(4) 0.1409(3) 0.3048(3)
H85 H 0.07130 0.10940 0.31020
H86 H 0.15160 0.12460 0.30670
H87 H 0.09720 0.15530 0.28090
Ga11 Ga 0.17690(3) 0.36110(3) 0.28762(2)
C40 C 0.1011(4) 0.4020(4) 0.2563(3)
C41 C 0.1033(5) 0.4711(4) 0.2668(4)
H88 H 0.14780 0.48830 0.25990
H89 H 0.09750 0.47500 0.29210
H90 H 0.06610 0.49260 0.25490
C42 C 0.0294(4) 0.3765(6) 0.2677(5)
H91 H -0.00710 0.39550 0.25380
H92 H 0.02180 0.38510 0.29250
H93 H 0.02850 0.33300 0.26390
C43 C 0.1134(6) 0.3921(6) 0.2174(3)
H94 H 0.07840 0.41380 0.20400
H95 H 0.11040 0.34910 0.21220
H96 H 0.15930 0.40690 0.21120
Ga12 Ga 0.37197(3) 0.32177(2) 0.32310(2)
C44 C 0.4792(4) 0.3214(3) 0.3240(2)
C45 C 0.5104(4) 0.3788(4) 0.3095(3)
H97 H 0.49750 0.41270 0.32450
H98 H 0.49320 0.38570 0.28580
H99 H 0.56080 0.37510 0.30900
C46 C 0.5037(5) 0.3097(6) 0.3612(3)
H100 H 0.47660 0.27690 0.37130
H101 H 0.49760 0.34610 0.37520
H102 H 0.55250 0.29850 0.36080
C47 C 0.5049(5) 0.2705(5) 0.2991(5)
H103 H 0.55540 0.26920 0.29940
H104 H 0.48900 0.27860 0.27520
H105 H 0.48660 0.23190 0.30690
Ga13 Ga 0.30516(3) 0.21918(2) 0.32885(2)
C48 C 0.3429(3) 0.1337(3) 0.3367(2)
C49 C 0.287(2) 0.0891(15) 0.3454(12)
H106 H 0.25240 0.08860 0.32650
H107 H 0.26410 0.10090 0.36730
H108 H 0.30670 0.04900 0.34800
C50 C 0.3820(15) 0.1349(8) 0.3751(7)
H109 H 0.40830 0.09780 0.37830
H110 H 0.34750 0.13830 0.39370
H111 H 0.41330 0.16940 0.37620
C51 C 0.386(2) 0.1143(12) 0.3093(9)
H112 H 0.40800 0.07630 0.31580
H113 H 0.42160 0.14460 0.30490
H114? H 0.35850 0.10840 0.28810
C52? C 0.300(2) 0.1025(19) 0.3620(11)
H115? H 0.25320 0.09960 0.35310
H116? H 0.30060 0.12480 0.38400
H117? H 0.31900 0.06210 0.36580
C53? C 0.4198(8) 0.1311(7) 0.3427(6)
H118? H 0.43420 0.08920 0.34520
H119? H 0.43120 0.15320 0.36410
H120? H 0.44370 0.14940 0.32290
C54? C 0.3341(11) 0.0968(9) 0.2987(6)
H121? H 0.36630 0.11350 0.28150
H122? H 0.28680 0.10130 0.29020
H123? H 0.34420 0.05420 0.30230
Ga14 Ga 0.26694(3) 0.27337(3) 0.27115(1)
C55 C 0.2738(4) 0.2286(4) 0.22434(19)
C56 C 0.3493(5) 0.2148(5) 0.2156(2)
H124 H 0.35180 0.19460 0.19290
H125 H 0.36880 0.18870 0.23360
H126 H 0.37550 0.25240 0.21460
C57 C 0.2433(7) 0.2699(7) 0.1945(2)
H127 H 0.26850 0.30800 0.19400
H128 H 0.19450 0.27780 0.19920
H129 H 0.24790 0.24960 0.17200
C58 C 0.2296(8) 0.1725(6) 0.2263(4)
H130 H 0.22590 0.15440 0.20310
H131 H 0.18350 0.18320 0.23480
H132 H 0.25070 0.14370 0.24250
Ga15 Ga 0.30814(3) 0.38698(3) 0.27602(2)
C59 C 0.3514(4) 0.4403(3) 0.23804(19)
C60 C 0.4009(6) 0.4043(5) 0.2161(3)
H133 H 0.37490 0.37640 0.20130
H134 H 0.43200 0.38170 0.23130
H135 H 0.42780 0.43150 0.20130
C61 C 0.2956(5) 0.4708(5) 0.2158(3)
H136 H 0.26890 0.49840 0.23050
H137 H 0.26480 0.44020 0.20600
H138 H 0.31740 0.49330 0.19680
C62 C 0.3938(6) 0.4942(5) 0.2549(3)
H139 H 0.41790 0.51640 0.23650
H140 H 0.42750 0.47820 0.27150
H141 H 0.36210 0.52130 0.26710
C63 C 0.1198(14) 0.4848(11) 0.50000
C64 C 0.0909(15) 0.4224(12) 0.50000
C65 C 0.0187(14) 0.4173(12) 0.50000
C66 C 0.0749(13) 0.5314(11) 0.50000
C67 C 0.1982(19) 0.4954(16) 0.50000
C68 C -0.0165(10) 0.4705(8) 0.50000
C69 C 0.5339(16) 0.5209(14) 0.50000
C70 C 0.50000 0.50000 0.4643(8)
C71 C 0.5501(15) 0.5285(13) 0.5349(8)
C72 C 0.5805(19) 0.5433(16) 0.50000
Ga1A Ga 0.17991(3) 0.36268(3) -0.04007(2)
C1A C 0.1048(3) 0.3778(3) -0.07719(17)
C2A C 0.0330(3) 0.3764(5) -0.0584(3)
H1A H -0.00350 0.38460 -0.07540
H2A H 0.02570 0.33680 -0.04800
H3A H 0.03190 0.40710 -0.04010
C3A C 0.1075(5) 0.3282(4) -0.1051(2)
H4A H 0.15270 0.32860 -0.11650
H5A H 0.09990 0.28910 -0.09410
H6A H 0.07150 0.33540 -0.12260
C4A C 0.1138(5) 0.4395(4) -0.0952(2)
H7A H 0.07860 0.44430 -0.11330
H8A H 0.10880 0.47150 -0.07780
H9A H 0.15970 0.44180 -0.10580
Ga2A Ga 0.31338(3) 0.39971(2) -0.04060(1)
Ga3A Ga 0.28453(3) 0.27978(2) -0.03881(1)
C5A C 0.3635(3) 0.4505(2) -0.07784(15)
C6A C 0.3977(4) 0.5053(3) -0.0590(2)
H10A H 0.36220 0.52870 -0.04690
H11A H 0.43160 0.49080 -0.04200
H12A H 0.42080 0.53080 -0.07620
C7A C 0.4213(4) 0.4134(3) -0.09592(18)
H13A H 0.44540 0.43870 -0.11290
H14A H 0.45400 0.39910 -0.07830
H15A H 0.40070 0.37890 -0.10800
C8A C 0.3113(4) 0.4736(4) -0.10555(19)
H16A H 0.33500 0.50010 -0.12210
H17A H 0.29150 0.43940 -0.11820
H18A H 0.27440 0.49590 -0.09390
C15A C 0.2034(5) 0.5734(3) 0.0332(2)
H31A H 0.18100 0.61290 0.03340
H32A H 0.18920 0.55080 0.05390
H33A H 0.25360 0.57870 0.03350
C9A C 0.3096(3) 0.2154(3) -0.07538(15)
C10A C 0.3439(4) 0.1609(3) -0.0566(2)
H19A H 0.38340 0.17480 -0.04290
H20A H 0.31030 0.14180 -0.04110
H21A H 0.35950 0.13170 -0.07410
C11A C 0.3609(4) 0.2416(3) -0.10238(17)
H22A H 0.37510 0.20990 -0.11860
H23A H 0.33860 0.27410 -0.11540
H24A H 0.40150 0.25730 -0.09020
C12A C 0.2432(4) 0.1941(3) -0.09474(18)
H25A H 0.25560 0.16460 -0.11260
H26A H 0.21150 0.17570 -0.07790
H27A H 0.22070 0.22860 -0.10580
C18A C 0.5131(4) 0.2788(4) -0.03297(19)
H37A H 0.56330 0.27430 -0.03260
H38A H 0.49150 0.23900 -0.03320
H39A H 0.49940 0.30110 -0.05390
C21A C 0.0612(5) 0.1933(4) -0.0333(3)
H43A H 0.03200 0.22930 -0.03370
H44A H 0.09110 0.19300 -0.05390
H45A H 0.03200 0.15740 -0.03340
C66D* C -0.0749(13) 0.4686(11) 0.50000
C63D* C -0.1198(14) 0.5152(11) 0.50000
C64D* C -0.0909(15) 0.5776(12) 0.50000
C65D* C -0.0187(14) 0.5827(12) 0.50000
C68D* C 0.0165(10) 0.5295(8) 0.50000
C67D* C -0.1982(19) 0.5046(16) 0.50000
C69D* C 0.4661(16) 0.4791(14) 0.50000
C70D* C 0.50000 0.50000 0.5357(8)
C71D* C 0.4499(15) 0.4715(13) 0.4651(8)
C71A* C 0.5501(15) 0.5285(13) 0.4651(8)
C71E* C 0.4499(15) 0.4715(13) 0.5349(8)
C72D* C 0.4195(19) 0.4567(16) 0.50000

loop_
_atom_type_symbol
_atom_type_radius_bond
C 0.72
H 0.23
Ga 1.33
